data_7711624
loop_
_publ_author_name
'Qin, Yuanyuan'
'Wu, Yuewei'
'Luo, Shuchang'
'Xi, Jing'
'Guo, Yan'
'Ding, Yi'
'Zhang, Jun'
'Liu, Xiangyu'

_publ_section_title
;
 Modulation of the magnetic dynamics of pentagonal-bipyramidal Co(II)
 complexes by fine-tuning the coordination microenvironment.
;
_journal_name_full 'Dalton transactions (Cambridge, England : 2003)'
_journal_paper_doi 10.1039/d2dt02345h
_journal_year 2022
_chemical_formula_sum 'C13 H19 Co N7 O9'
_chemical_formula_weight 476.28
_space_group_crystal_system monoclinic
_space_group_IT_number 14
_space_group_name_Hall '-P 2ybc'
_space_group_name_H-M_alt 'P 1 21/c 1'
_atom_sites_solution_hydrogens mixed
_audit_creation_method SHELXL-2018/3
_audit_update_record
;
2021-11-09 deposited with the CCDC.	2022-10-17 downloaded from the CCDC.
;
_cell_angle_alpha 90
_cell_angle_beta 95.807(2)
_cell_angle_gamma 90
_cell_formula_units_Z 4
_cell_length_a 16.0546(12)
_cell_length_b 8.0594(5)
_cell_length_c 15.2612(10)
_cell_measurement_reflns_used 4502
_cell_measurement_temperature 296(2)
_cell_measurement_theta_max 27.494
_cell_measurement_theta_min 2.55
_cell_volume 1964.5(2)
_computing_structure_refinement 'SHELXL-2018/3 (Sheldrick, 2018)'
_computing_structure_solution 'SHELXT 2014/5 (Sheldrick, 2014)'
_diffrn_ambient_temperature 296(2)
_diffrn_measured_fraction_theta_full 0.999
_diffrn_measured_fraction_theta_max 0.998
_diffrn_measurement_device_type 'Bryker APEX-II CCD'
_diffrn_radiation_type MoK\a
_diffrn_radiation_wavelength 0.71073
_diffrn_reflns_av_R_equivalents 0.0490
_diffrn_reflns_av_unetI/netI 0.0323
_diffrn_reflns_Laue_measured_fraction_full 0.999
_diffrn_reflns_Laue_measured_fraction_max 0.998
_diffrn_reflns_limit_h_max 20
_diffrn_reflns_limit_h_min -20
_diffrn_reflns_limit_k_max 10
_diffrn_reflns_limit_k_min -10
_diffrn_reflns_limit_l_max 19
_diffrn_reflns_limit_l_min -19
_diffrn_reflns_number 30050
_diffrn_reflns_point_group_measured_fraction_full 0.999
_diffrn_reflns_point_group_measured_fraction_max 0.998
_diffrn_reflns_theta_full 25.242
_diffrn_reflns_theta_max 27.494
_diffrn_reflns_theta_min 2.550
_exptl_absorpt_coefficient_mu 0.937
_exptl_crystal_colour orange
_exptl_crystal_density_diffrn 1.610
_exptl_crystal_description block
_exptl_crystal_F_000 980
_refine_diff_density_max 0.571
_refine_diff_density_min -0.425
_refine_diff_density_rms 0.061
_refine_ls_extinction_method none
_refine_ls_goodness_of_fit_ref 1.043
_refine_ls_hydrogen_treatment mixed
_refine_ls_matrix_type full
_refine_ls_number_parameters 281
_refine_ls_number_reflns 4502
_refine_ls_number_restraints 0
_refine_ls_restrained_S_all 1.043
_refine_ls_R_factor_all 0.0553
_refine_ls_R_factor_gt 0.0417
_refine_ls_shift/su_max 0.001
_refine_ls_shift/su_mean 0.000
_refine_ls_structure_factor_coef Fsqd
_refine_ls_weighting_details 'w=1/[\s^2^(Fo^2^)+(0.0509P)^2^+1.7323P] where P=(Fo^2^+2Fc^2^)/3'
_refine_ls_weighting_scheme calc
_refine_ls_wR_factor_gt 0.1052
_refine_ls_wR_factor_ref 0.1145
_reflns_Friedel_coverage 0.000
_reflns_number_gt 3663
_reflns_number_total 4502
_reflns_threshold_expression 'I > 2\s(I)'
_cod_data_source_file d2dt02345h2.cif
_cod_data_source_block mo_wy18_0ma_a
_cod_original_sg_symbol_H-M 'P 21/c'
_cod_database_code 7711624
_shelx_shelxl_version_number 2018/3
_shelx_space_group_comment
;
The symmetry employed for this shelxl refinement is uniquely defined
by the following loop, which should always be used as a source of
symmetry information in preference to the above space-group names.
They are only intended as comments.
;

loop_
_space_group_symop_operation_xyz
'x, y, z'
'-x, y+1/2, -z+1/2'
'-x, -y, -z'
'x, -y-1/2, z-1/2'

loop_
_atom_site_label
_atom_site_type_symbol
_atom_site_fract_x
_atom_site_fract_y
_atom_site_fract_z
_atom_site_U_iso_or_equiv
_atom_site_adp_type
_atom_site_occupancy
_atom_site_site_symmetry_order
_atom_site_calc_flag
_atom_site_refinement_flags_posn
_atom_site_refinement_flags_adp
_atom_site_refinement_flags_occupancy
_atom_site_disorder_assembly
_atom_site_disorder_group
C1 C 0.7091(2) 0.5173(5) 0.0961(2) 0.0651(9) Uani 1 1 d . . . . .
H1A H 0.754476 0.567905 0.069493 0.098 Uiso 1 1 calc R U . . .
H1B H 0.658545 0.578700 0.080241 0.098 Uiso 1 1 calc R U . . .
H1C H 0.701927 0.405107 0.075559 0.098 Uiso 1 1 calc R U . . .
C2 C 0.72817(17) 0.5177(4) 0.19377(18) 0.0437(6) Uani 1 1 d . . . . .
C3 C 0.63607(16) 0.4276(3) 0.3851(2) 0.0422(6) Uani 1 1 d . . . . .
C4 C 0.55202(19) 0.3508(5) 0.3597(3) 0.0702(10) Uani 1 1 d . . . . .
H4A H 0.518091 0.426166 0.322715 0.105 Uiso 1 1 calc R U . . .
H4B H 0.525164 0.327686 0.411742 0.105 Uiso 1 1 calc R U . . .
H4C H 0.559000 0.249366 0.328239 0.105 Uiso 1 1 calc R U . . .
C5 C 0.66985(16) 0.4491(3) 0.47798(19) 0.0411(6) Uani 1 1 d . . . . .
C6 C 0.6261(2) 0.4138(4) 0.5500(2) 0.0560(8) Uani 1 1 d . . . . .
H6 H 0.572690 0.368175 0.542119 0.067 Uiso 1 1 calc R U . . .
C7 C 0.6634(2) 0.4475(4) 0.6327(2) 0.0629(9) Uani 1 1 d . . . . .
H7 H 0.634937 0.425335 0.681538 0.076 Uiso 1 1 calc R U . . .
C8 C 0.7430(2) 0.5142(4) 0.6441(2) 0.0570(8) Uani 1 1 d . . . . .
H8 H 0.768631 0.538398 0.700071 0.068 Uiso 1 1 calc R U . . .
C9 C 0.78361(17) 0.5442(3) 0.56957(17) 0.0404(6) Uani 1 1 d . . . . .
C10 C 0.86880(17) 0.6167(3) 0.57162(17) 0.0395(6) Uani 1 1 d . . . . .
C11 C 0.9198(2) 0.6550(5) 0.65652(18) 0.0558(8) Uani 1 1 d . . . . .
H11A H 0.978211 0.648695 0.648344 0.084 Uiso 1 1 calc R U . . .
H11B H 0.907193 0.576129 0.700442 0.084 Uiso 1 1 calc R U . . .
H11C H 0.906743 0.764779 0.675364 0.084 Uiso 1 1 calc R U . . .
C12 C 0.98067(15) 0.7296(3) 0.39706(18) 0.0381(6) Uani 1 1 d . . . . .
C13 C 1.06074(18) 0.8126(4) 0.3796(2) 0.0563(8) Uani 1 1 d . . . . .
H13A H 1.085874 0.752661 0.334671 0.085 Uiso 1 1 calc R U . . .
H13B H 1.098378 0.813879 0.432622 0.085 Uiso 1 1 calc R U . . .
H13C H 1.049323 0.924357 0.360228 0.085 Uiso 1 1 calc R U . . .
Co1 Co 0.81079(2) 0.57361(4) 0.37350(2) 0.03108(12) Uani 1 1 d . . . . .
N1 N 0.66601(14) 0.4738(3) 0.24209(15) 0.0454(5) Uani 1 1 d . . . . .
H1 H 0.617266 0.444396 0.218671 0.054 Uiso 1 1 calc R U . . .
N2 N 0.68638(13) 0.4796(3) 0.33144(15) 0.0390(5) Uani 1 1 d . . . . .
N3 N 0.74748(13) 0.5119(3) 0.48866(14) 0.0369(5) Uani 1 1 d . . . . .
N4 N 0.89055(13) 0.6425(3) 0.49430(13) 0.0357(5) Uani 1 1 d . . . . .
N5 N 0.96620(13) 0.7120(3) 0.48167(15) 0.0429(5) Uani 1 1 d . . . . .
H5 H 1.001770 0.742085 0.524665 0.052 Uiso 1 1 calc R U . . .
N6 N 0.85465(15) 0.2000(3) 0.37065(16) 0.0473(6) Uani 1 1 d . . . . .
O1 O 0.92956(11) 0.6787(2) 0.33808(12) 0.0421(4) Uani 1 1 d . . . . .
O2 O 0.79749(12) 0.5557(3) 0.23012(12) 0.0490(5) Uani 1 1 d . . . . .
O3 O 0.87973(12) 0.3434(2) 0.38883(14) 0.0472(5) Uani 1 1 d . . . . .
O4 O 0.9002(2) 0.0830(3) 0.3958(2) 0.0890(10) Uani 1 1 d . . . . .
O5 O 0.78810(19) 0.1771(4) 0.3290(3) 0.1184(14) Uani 1 1 d . . . . .
O9 O 0.76205(15) 0.8157(3) 0.3663(2) 0.0626(7) Uani 1 1 d . . . . .
H9A H 0.788(3) 0.895(6) 0.370(3) 0.094 Uiso 1 1 d . U . . .
H9B H 0.714(3) 0.834(6) 0.362(3) 0.094 Uiso 1 1 d . U . . .
N7 N 0.44979(16) 0.3602(4) 0.1234(2) 0.0621(7) Uani 1 1 d . . . . .
O6 O 0.52419(17) 0.3817(6) 0.1337(2) 0.1318(17) Uani 1 1 d . . . . .
O7 O 0.4026(2) 0.4241(5) 0.1693(3) 0.1292(15) Uani 1 1 d . . . . .
O8 O 0.4216(2) 0.2709(4) 0.0621(2) 0.1059(11) Uani 1 1 d . . . . .

loop_
_atom_site_aniso_label
_atom_site_aniso_U_11
_atom_site_aniso_U_22
_atom_site_aniso_U_33
_atom_site_aniso_U_23
_atom_site_aniso_U_13
_atom_site_aniso_U_12
C1 0.067(2) 0.079(2) 0.0456(17) 0.0012(17) -0.0129(15) -0.0169(19)
C2 0.0396(14) 0.0439(14) 0.0453(15) 0.0009(12) -0.0067(12) -0.0065(12)
C3 0.0283(12) 0.0386(13) 0.0601(17) -0.0033(12) 0.0061(11) -0.0027(10)
C4 0.0354(16) 0.089(3) 0.088(3) -0.014(2) 0.0126(16) -0.0209(17)
C5 0.0339(13) 0.0357(13) 0.0556(16) 0.0031(12) 0.0140(12) 0.0035(10)
C6 0.0472(17) 0.0529(18) 0.072(2) 0.0095(15) 0.0246(15) 0.0018(14)
C7 0.065(2) 0.070(2) 0.059(2) 0.0151(17) 0.0294(17) 0.0086(18)
C8 0.066(2) 0.064(2) 0.0437(16) 0.0058(15) 0.0144(15) 0.0119(17)
C9 0.0452(15) 0.0386(14) 0.0385(13) 0.0001(11) 0.0099(11) 0.0096(11)
C10 0.0435(14) 0.0390(13) 0.0353(13) -0.0074(11) 0.0007(11) 0.0105(11)
C11 0.0543(18) 0.075(2) 0.0366(14) -0.0166(15) 0.0000(13) 0.0080(16)
C12 0.0297(12) 0.0356(13) 0.0479(15) 0.0044(11) -0.0018(11) -0.0026(10)
C13 0.0366(15) 0.0591(19) 0.073(2) 0.0035(16) 0.0026(14) -0.0131(13)
Co1 0.02600(17) 0.03210(18) 0.03428(19) 0.00071(13) -0.00118(12) -0.00304(12)
N1 0.0295(11) 0.0538(14) 0.0503(13) -0.0056(11) -0.0087(10) -0.0084(10)
N2 0.0288(10) 0.0407(12) 0.0464(12) -0.0026(10) -0.0011(9) -0.0038(9)
N3 0.0341(11) 0.0357(11) 0.0420(11) 0.0013(9) 0.0088(9) 0.0024(9)
N4 0.0341(11) 0.0376(11) 0.0347(11) -0.0038(9) -0.0007(8) -0.0009(9)
N5 0.0328(11) 0.0511(13) 0.0427(12) -0.0045(10) -0.0069(9) -0.0095(10)
N6 0.0480(14) 0.0346(12) 0.0569(14) -0.0071(11) -0.0069(11) -0.0009(10)
O1 0.0355(9) 0.0510(11) 0.0387(9) 0.0060(8) -0.0010(8) -0.0100(8)
O2 0.0386(10) 0.0673(13) 0.0399(10) 0.0025(9) -0.0025(8) -0.0172(9)
O3 0.0376(10) 0.0329(9) 0.0684(13) -0.0074(9) -0.0081(9) 0.0003(8)
O4 0.098(2) 0.0385(12) 0.124(2) -0.0037(14) -0.0249(18) 0.0203(13)
O5 0.080(2) 0.0589(16) 0.199(4) -0.036(2) -0.067(2) -0.0037(14)
O9 0.0388(11) 0.0346(11) 0.113(2) 0.0084(12) 0.0005(13) 0.0019(9)
N7 0.0348(13) 0.0751(19) 0.0748(19) -0.0071(16) -0.0022(13) -0.0075(13)
O6 0.0371(14) 0.243(5) 0.113(3) -0.079(3) -0.0046(15) -0.021(2)
O7 0.076(2) 0.163(4) 0.155(4) -0.052(3) 0.041(2) 0.007(2)
O8 0.093(2) 0.100(2) 0.118(3) -0.016(2) -0.0239(19) -0.0346(19)

loop_
_atom_type_symbol
_atom_type_description
_atom_type_scat_dispersion_real
_atom_type_scat_dispersion_imag
_atom_type_scat_source
C C 0.0033 0.0016 'International Tables Vol C Tables 4.2.6.8 and 6.1.1.4'
H H 0.0000 0.0000 'International Tables Vol C Tables 4.2.6.8 and 6.1.1.4'
N N 0.0061 0.0033 'International Tables Vol C Tables 4.2.6.8 and 6.1.1.4'
O O 0.0106 0.0060 'International Tables Vol C Tables 4.2.6.8 and 6.1.1.4'
Co Co 0.3494 0.9721 'International Tables Vol C Tables 4.2.6.8 and 6.1.1.4'

loop_
_geom_angle_atom_site_label_1
_geom_angle_atom_site_label_2
_geom_angle_atom_site_label_3
_geom_angle
_geom_angle_site_symmetry_1
_geom_angle_site_symmetry_3
_geom_angle_publ_flag
C2 C1 H1A 109.5 . . ?
C2 C1 H1B 109.5 . . ?
H1A C1 H1B 109.5 . . ?
C2 C1 H1C 109.5 . . ?
H1A C1 H1C 109.5 . . ?
H1B C1 H1C 109.5 . . ?
O2 C2 N1 120.3(3) . . ?
O2 C2 C1 122.4(3) . . ?
N1 C2 C1 117.3(2) . . ?
N2 C3 C5 112.5(2) . . ?
N2 C3 C4 125.4(3) . . ?
C5 C3 C4 122.1(3) . . ?
C3 C4 H4A 109.5 . . ?
C3 C4 H4B 109.5 . . ?
H4A C4 H4B 109.5 . . ?
C3 C4 H4C 109.5 . . ?
H4A C4 H4C 109.5 . . ?
H4B C4 H4C 109.5 . . ?
N3 C5 C6 121.2(3) . . ?
N3 C5 C3 114.1(2) . . ?
C6 C5 C3 124.7(3) . . ?
C7 C6 C5 118.7(3) . . ?
C7 C6 H6 120.7 . . ?
C5 C6 H6 120.7 . . ?
C6 C7 C8 120.4(3) . . ?
C6 C7 H7 119.8 . . ?
C8 C7 H7 119.8 . . ?
C7 C8 C9 118.0(3) . . ?
C7 C8 H8 121.0 . . ?
C9 C8 H8 121.0 . . ?
N3 C9 C8 121.9(3) . . ?
N3 C9 C10 114.1(2) . . ?
C8 C9 C10 124.0(3) . . ?
N4 C10 C9 112.4(2) . . ?
N4 C10 C11 126.1(3) . . ?
C9 C10 C11 121.5(2) . . ?
C10 C11 H11A 109.5 . . ?
C10 C11 H11B 109.5 . . ?
H11A C11 H11B 109.5 . . ?
C10 C11 H11C 109.5 . . ?
H11A C11 H11C 109.5 . . ?
H11B C11 H11C 109.5 . . ?
O1 C12 N5 120.2(2) . . ?
O1 C12 C13 122.8(3) . . ?
N5 C12 C13 117.0(2) . . ?
C12 C13 H13A 109.5 . . ?
C12 C13 H13B 109.5 . . ?
H13A C13 H13B 109.5 . . ?
C12 C13 H13C 109.5 . . ?
H13A C13 H13C 109.5 . . ?
H13B C13 H13C 109.5 . . ?
O9 Co1 O3 170.76(8) . . ?
O9 Co1 N2 88.97(9) . . ?
O3 Co1 N2 100.25(8) . . ?
O9 Co1 N3 93.03(10) . . ?
O3 Co1 N3 89.55(8) . . ?
N2 Co1 N3 70.61(8) . . ?
O9 Co1 O2 90.62(10) . . ?
O3 Co1 O2 92.79(8) . . ?
N2 Co1 O2 71.74(8) . . ?
N3 Co1 O2 142.08(8) . . ?
O9 Co1 O1 87.53(9) . . ?
O3 Co1 O1 84.85(7) . . ?
N2 Co1 O1 148.72(8) . . ?
N3 Co1 O1 140.62(8) . . ?
O2 Co1 O1 77.22(7) . . ?
O9 Co1 N4 89.51(10) . . ?
O3 Co1 N4 83.00(8) . . ?
N2 Co1 N4 140.66(8) . . ?
N3 Co1 N4 70.23(8) . . ?
O2 Co1 N4 147.59(8) . . ?
O1 Co1 N4 70.41(7) . . ?
C2 N1 N2 114.9(2) . . ?
C2 N1 H1 122.6 . . ?
N2 N1 H1 122.6 . . ?
C3 N2 N1 121.6(2) . . ?
C3 N2 Co1 123.16(19) . . ?
N1 N2 Co1 115.19(16) . . ?
C9 N3 C5 119.8(2) . . ?
C9 N3 Co1 120.51(18) . . ?
C5 N3 Co1 119.55(18) . . ?
C10 N4 N5 121.7(2) . . ?
C10 N4 Co1 122.64(18) . . ?
N5 N4 Co1 115.69(15) . . ?
C12 N5 N4 114.9(2) . . ?
C12 N5 H5 122.5 . . ?
N4 N5 H5 122.5 . . ?
O5 N6 O4 121.0(3) . . ?
O5 N6 O3 120.7(3) . . ?
O4 N6 O3 118.3(2) . . ?
C12 O1 Co1 118.71(17) . . ?
C2 O2 Co1 117.43(18) . . ?
N6 O3 Co1 128.46(16) . . ?
Co1 O9 H9A 126(3) . . ?
Co1 O9 H9B 123(4) . . ?
H9A O9 H9B 112(5) . . ?
O7 N7 O6 122.8(4) . . ?
O7 N7 O8 119.4(3) . . ?
O6 N7 O8 117.9(3) . . ?

loop_
_geom_bond_atom_site_label_1
_geom_bond_atom_site_label_2
_geom_bond_distance
_geom_bond_site_symmetry_2
_geom_bond_publ_flag
C1 C2 1.492(4) . ?
C1 H1A 0.9600 . ?
C1 H1B 0.9600 . ?
C1 H1C 0.9600 . ?
C2 O2 1.231(3) . ?
C2 N1 1.347(4) . ?
C3 N2 1.278(3) . ?
C3 C5 1.475(4) . ?
C3 C4 1.500(4) . ?
C4 H4A 0.9600 . ?
C4 H4B 0.9600 . ?
C4 H4C 0.9600 . ?
C5 N3 1.340(3) . ?
C5 C6 1.393(4) . ?
C6 C7 1.367(5) . ?
C6 H6 0.9300 . ?
C7 C8 1.382(5) . ?
C7 H7 0.9300 . ?
C8 C9 1.388(4) . ?
C8 H8 0.9300 . ?
C9 N3 1.336(3) . ?
C9 C10 1.485(4) . ?
C10 N4 1.281(3) . ?
C10 C11 1.493(4) . ?
C11 H11A 0.9600 . ?
C11 H11B 0.9600 . ?
C11 H11C 0.9600 . ?
C12 O1 1.226(3) . ?
C12 N5 1.342(3) . ?
C12 C13 1.497(4) . ?
C13 H13A 0.9600 . ?
C13 H13B 0.9600 . ?
C13 H13C 0.9600 . ?
Co1 O9 2.101(2) . ?
Co1 O3 2.1612(18) . ?
Co1 N2 2.172(2) . ?
Co1 N3 2.175(2) . ?
Co1 O2 2.1817(19) . ?
Co1 O1 2.2033(18) . ?
Co1 N4 2.207(2) . ?
N1 N2 1.370(3) . ?
N1 H1 0.8600 . ?
N4 N5 1.369(3) . ?
N5 H5 0.8600 . ?
N6 O5 1.201(3) . ?
N6 O4 1.230(3) . ?
N6 O3 1.246(3) . ?
O9 H9A 0.76(5) . ?
O9 H9B 0.78(5) . ?
N7 O7 1.199(4) . ?
N7 O6 1.201(3) . ?
N7 O8 1.230(4) . ?

loop_
_geom_torsion_atom_site_label_1
_geom_torsion_atom_site_label_2
_geom_torsion_atom_site_label_3
_geom_torsion_atom_site_label_4
_geom_torsion
_geom_torsion_site_symmetry_1
_geom_torsion_site_symmetry_2
_geom_torsion_site_symmetry_3
_geom_torsion_site_symmetry_4
_geom_torsion_publ_flag
N2 C3 C5 N3 -2.7(3) . . . . ?
C4 C3 C5 N3 176.7(3) . . . . ?
N2 C3 C5 C6 175.4(3) . . . . ?
C4 C3 C5 C6 -5.2(4) . . . . ?
N3 C5 C6 C7 1.3(4) . . . . ?
C3 C5 C6 C7 -176.7(3) . . . . ?
C5 C6 C7 C8 -0.4(5) . . . . ?
C6 C7 C8 C9 -0.5(5) . . . . ?
C7 C8 C9 N3 0.7(5) . . . . ?
C7 C8 C9 C10 179.4(3) . . . . ?
N3 C9 C10 N4 3.2(3) . . . . ?
C8 C9 C10 N4 -175.7(3) . . . . ?
N3 C9 C10 C11 -177.8(2) . . . . ?
C8 C9 C10 C11 3.4(4) . . . . ?
O2 C2 N1 N2 1.5(4) . . . . ?
C1 C2 N1 N2 -178.7(3) . . . . ?
C5 C3 N2 N1 -178.6(2) . . . . ?
C4 C3 N2 N1 2.0(4) . . . . ?
C5 C3 N2 Co1 3.8(3) . . . . ?
C4 C3 N2 Co1 -175.6(2) . . . . ?
C2 N1 N2 C3 -173.8(3) . . . . ?
C2 N1 N2 Co1 3.9(3) . . . . ?
C8 C9 N3 C5 0.2(4) . . . . ?
C10 C9 N3 C5 -178.7(2) . . . . ?
C8 C9 N3 Co1 176.6(2) . . . . ?
C10 C9 N3 Co1 -2.3(3) . . . . ?
C6 C5 N3 C9 -1.2(4) . . . . ?
C3 C5 N3 C9 177.0(2) . . . . ?
C6 C5 N3 Co1 -177.6(2) . . . . ?
C3 C5 N3 Co1 0.6(3) . . . . ?
C9 C10 N4 N5 178.7(2) . . . . ?
C11 C10 N4 N5 -0.4(4) . . . . ?
C9 C10 N4 Co1 -2.8(3) . . . . ?
C11 C10 N4 Co1 178.2(2) . . . . ?
O1 C12 N5 N4 -3.0(4) . . . . ?
C13 C12 N5 N4 177.1(2) . . . . ?
C10 N4 N5 C12 179.2(2) . . . . ?
Co1 N4 N5 C12 0.6(3) . . . . ?
N5 C12 O1 Co1 3.9(3) . . . . ?
C13 C12 O1 Co1 -176.1(2) . . . . ?
N1 C2 O2 Co1 -6.2(4) . . . . ?
C1 C2 O2 Co1 174.0(2) . . . . ?
O5 N6 O3 Co1 10.8(5) . . . . ?
O4 N6 O3 Co1 -169.9(3) . . . . ?
